data_7047067
loop_
_publ_author_name
'Da Costa, Rosenildo Correa'
'Rawe, Benjamin W.'
'Tsoureas, Nikolaos'
'Haddow, Mairi F.'
'Sparkes, Hazel Anne'
'Tizzard, Graham J.'
'Coles, Simon'
'Owen, Gareth Richard'

_publ_section_title
;
 Preparation and Reactivity of Rhodium and Iridium Complexes Containing a
 Methylborohydride Based Unit Supported by Two 7-Azaindolyl Heterocycles
;
_journal_name_full 'Dalton Transactions'
_journal_paper_doi 10.1039/C8DT02311E
_journal_year 2018
_chemical_formula_moiety 'C23 H26 B Ir N4'
_chemical_formula_sum 'C23 H26 B Ir N4'
_chemical_formula_weight 561.49
_chemical_name_systematic
;
 ?
;
_space_group_crystal_system trigonal
_space_group_IT_number 148
_space_group_name_Hall '-R 3'
_space_group_name_H-M_alt 'R -3'
_symmetry_space_group_name_Hall '-R 3'
_symmetry_space_group_name_H-M 'R -3 :H'
_atom_sites_solution_hydrogens geom
_atom_sites_solution_primary direct
_audit_creation_date 2016-08-16
_audit_creation_method
;
Olex2 1.2
(compiled 2016.02.19 svn.r3266 for OlexSys, GUI svn.r5155)
;
_audit_update_record
;
2018-06-05 deposited with the CCDC.
2018-07-13 downloaded from the CCDC.
;
_cell_angle_alpha 90
_cell_angle_beta 90
_cell_angle_gamma 120
_cell_formula_units_Z 18
_cell_length_a 26.9680(16)
_cell_length_b 26.9680(16)
_cell_length_c 14.961(2)
_cell_measurement_reflns_used 2428
_cell_measurement_temperature 100(2)
_cell_measurement_theta_max 22.49
_cell_measurement_theta_min 2.21
_cell_volume 9423.0(15)
_computing_molecular_graphics 'Olex2 (Dolomanov et al., 2009)'
_computing_publication_material 'Olex2 (Dolomanov et al., 2009)'
_computing_structure_refinement 'ShelXL (Sheldrick, 2015)'
_computing_structure_solution 'ShelXS (Sheldrick, 2008)'
_diffrn_ambient_temperature 100(2)
_diffrn_detector 'Bruker area detector'
_diffrn_detector_type 'CCD area detector'
_diffrn_measured_fraction_theta_full 0.999
_diffrn_measured_fraction_theta_max 0.999
_diffrn_measurement_device 'Bruker Apex II kappa CCD area detector'
_diffrn_measurement_device_type 'Bruker Apex II kappa CCD area detector'
_diffrn_measurement_method '\f and \w scans'
_diffrn_radiation_monochromator graphite
_diffrn_radiation_type MoK\a
_diffrn_radiation_wavelength 0.71073
_diffrn_reflns_av_R_equivalents 0.1040
_diffrn_reflns_av_unetI/netI 0.0828
_diffrn_reflns_Laue_measured_fraction_full 0.999
_diffrn_reflns_Laue_measured_fraction_max 0.999
_diffrn_reflns_limit_h_max 32
_diffrn_reflns_limit_h_min -32
_diffrn_reflns_limit_k_max 32
_diffrn_reflns_limit_k_min -31
_diffrn_reflns_limit_l_max 17
_diffrn_reflns_limit_l_min -18
_diffrn_reflns_number 18758
_diffrn_reflns_point_group_measured_fraction_full 0.999
_diffrn_reflns_point_group_measured_fraction_max 0.999
_diffrn_reflns_theta_full 25.242
_diffrn_reflns_theta_max 25.342
_diffrn_reflns_theta_min 2.212
_diffrn_source 'fine-focus sealed tube'
_exptl_absorpt_coefficient_mu 6.393
_exptl_absorpt_correction_T_max 0.7456
_exptl_absorpt_correction_T_min 0.5981
_exptl_absorpt_correction_type multi-scan
_exptl_absorpt_process_details
;
SADABS-2008/1 (Bruker,2008) was used for absorption correction.
wR2(int) was 0.0764 before and 0.0586 after correction.
The Ratio of minimum to maximum transmission is 0.8022.
The \l/2 correction factor is Not present.
;
_exptl_crystal_colour yellow
_exptl_crystal_colour_primary yellow
_exptl_crystal_density_diffrn 1.781
_exptl_crystal_description block
_exptl_crystal_F_000 4932
_exptl_crystal_size_max 0.05
_exptl_crystal_size_mid 0.05
_exptl_crystal_size_min 0.04
_refine_diff_density_max 2.593
_refine_diff_density_min -2.889
_refine_diff_density_rms 0.237
_refine_ls_extinction_method none
_refine_ls_goodness_of_fit_ref 1.129
_refine_ls_hydrogen_treatment constr
_refine_ls_matrix_type full
_refine_ls_number_parameters 263
_refine_ls_number_reflns 3824
_refine_ls_number_restraints 0
_refine_ls_restrained_S_all 1.129
_refine_ls_R_factor_all 0.1018
_refine_ls_R_factor_gt 0.0661
_refine_ls_shift/su_max 0.000
_refine_ls_shift/su_mean 0.000
_refine_ls_structure_factor_coef Fsqd
_refine_ls_weighting_details 'w=1/[\s^2^(Fo^2^)+(0.0001P)^2^+638.3862P] where P=(Fo^2^+2Fc^2^)/3'
_refine_ls_weighting_scheme calc
_refine_ls_wR_factor_gt 0.1165
_refine_ls_wR_factor_ref 0.1283
_reflns_Friedel_coverage 0.000
_reflns_number_gt 2764
_reflns_number_total 3824
_reflns_threshold_expression 'I > 2\s(I)'
_cod_data_source_file c8dt02311e2.cif
_cod_data_source_block 1_sq
_cod_original_cell_volume 9423.2(18)
_cod_database_code 7047067
_shelxl_version_number 2013-4
_shelx_space_group_comment
;
The symmetry employed for this shelxl refinement is uniquely defined
by the following loop, which should always be used as a source of
symmetry information in preference to the above space-group names.
They are only intended as comments.
;
_olex2_refinement_description
;
1. Fixed Uiso
 At 1.2 times of:
  All B(H) groups, All C(H) groups, All C(H,H) groups
 At 1.5 times of:
  All C(H,H,H) groups
2.a Ternary CH refined with riding coordinates:
 B1(H1), C16(H16), C17(H17), C20(H20), C21(H21)
2.b Secondary CH2 refined with riding coordinates:
 C18(H18A,H18B), C19(H19A,H19B), C22(H22A,H22B), C23(H23A,H23B)
2.c Aromatic/amide H refined with riding coordinates:
 C2(H2), C3(H3), C5(H5), C6(H6), C7(H7), C9(H9), C10(H10), C12(H12), C13(H13),
 C14(H14)
2.d Idealised Me refined as rotating group:
 C15(H15A,H15B,H15C)
;
_olex2_submission_special_instructions 'No special instructions were received'

loop_
_space_group_symop_operation_xyz
'x, y, z'
'-y, x-y, z'
'-x+y, -x, z'
'x+2/3, y+1/3, z+1/3'
'-y+2/3, x-y+1/3, z+1/3'
'-x+y+2/3, -x+1/3, z+1/3'
'x+1/3, y+2/3, z+2/3'
'-y+1/3, x-y+2/3, z+2/3'
'-x+y+1/3, -x+2/3, z+2/3'
'-x, -y, -z'
'y, -x+y, -z'
'x-y, x, -z'
'-x+2/3, -y+1/3, -z+1/3'
'y+2/3, -x+y+1/3, -z+1/3'
'x-y+2/3, x+1/3, -z+1/3'
'-x+1/3, -y+2/3, -z+2/3'
'y+1/3, -x+y+2/3, -z+2/3'
'x-y+1/3, x+2/3, -z+2/3'

loop_
_atom_site_label
_atom_site_type_symbol
_atom_site_fract_x
_atom_site_fract_y
_atom_site_fract_z
_atom_site_U_iso_or_equiv
_atom_site_adp_type
_atom_site_occupancy
_atom_site_site_symmetry_order
_atom_site_calc_flag
_atom_site_refinement_flags_posn
Ir1 Ir 0.48986(2) 0.16194(2) 0.04959(4) 0.02499(16) Uani 1 1 d .
N1 N 0.3922(4) 0.0283(4) 0.1038(7) 0.025(2) Uani 1 1 d .
N2 N 0.4684(4) 0.0798(4) -0.0024(7) 0.027(3) Uani 1 1 d .
N3 N 0.4529(4) 0.0857(4) 0.2363(7) 0.023(2) Uani 1 1 d .
N4 N 0.5364(4) 0.1478(4) 0.1521(7) 0.025(2) Uani 1 1 d .
B1 B 0.4052(7) 0.0780(7) 0.1709(11) 0.029(4) Uani 1 1 d .
H1 H 0.4206 0.1140 0.1352 0.034 Uiso 1 1 calc R
C1 C 0.4246(6) 0.0309(6) 0.0312(9) 0.026(3) Uani 1 1 d .
C2 C 0.3526(6) -0.0296(6) 0.1155(10) 0.039(4) Uani 1 1 d .
H2 H 0.3242 -0.0445 0.1611 0.046 Uiso 1 1 calc R
C3 C 0.3598(6) -0.0619(6) 0.0532(10) 0.039(4) Uani 1 1 d .
H3 H 0.3377 -0.1023 0.0475 0.047 Uiso 1 1 calc R
C4 C 0.4071(6) -0.0239(5) -0.0028(9) 0.030(3) Uani 1 1 d .
C5 C 0.4351(6) -0.0291(6) -0.0763(9) 0.036(4) Uani 1 1 d .
H5 H 0.4237 -0.0652 -0.1029 0.043 Uiso 1 1 calc R
C6 C 0.4804(7) 0.0206(6) -0.1090(9) 0.038(4) Uani 1 1 d .
H6 H 0.5010 0.0187 -0.1591 0.045 Uiso 1 1 calc R
C7 C 0.4966(6) 0.0727(6) -0.0716(9) 0.027(3) Uani 1 1 d .
H7 H 0.5292 0.1055 -0.0953 0.032 Uiso 1 1 calc R
C8 C 0.5096(5) 0.1135(5) 0.2227(8) 0.024(3) Uani 1 1 d .
C9 C 0.4436(6) 0.0561(5) 0.3168(8) 0.030(3) Uani 1 1 d .
H9 H 0.4070 0.0313 0.3419 0.035 Uiso 1 1 calc R
C10 C 0.4950(6) 0.0680(6) 0.3549(10) 0.037(4) Uani 1 1 d .
H10 H 0.5003 0.0542 0.4105 0.045 Uiso 1 1 calc R
C11 C 0.5382(6) 0.1047(6) 0.2947(9) 0.030(3) Uani 1 1 d .
C12 C 0.5976(6) 0.1313(6) 0.2923(9) 0.033(3) Uani 1 1 d .
H12 H 0.6183 0.1263 0.3395 0.040 Uiso 1 1 calc R
C13 C 0.6256(6) 0.1650(6) 0.2197(10) 0.034(3) Uani 1 1 d .
H13 H 0.6662 0.1832 0.2161 0.041 Uiso 1 1 calc R
C14 C 0.5946(6) 0.1730(6) 0.1504(10) 0.034(3) Uani 1 1 d .
H14 H 0.6149 0.1967 0.1011 0.041 Uiso 1 1 calc R
C15 C 0.3483(6) 0.0687(7) 0.2200(9) 0.036(4) Uani 1 1 d .
H15A H 0.3331 0.0346 0.2581 0.054 Uiso 1 1 calc GR
H15B H 0.3196 0.0634 0.1751 0.054 Uiso 1 1 calc GR
H15C H 0.3575 0.1023 0.2567 0.054 Uiso 1 1 calc GR
C16 C 0.4321(7) 0.1703(7) -0.0360(11) 0.043(4) Uani 1 1 d .
H16 H 0.3986 0.1332 -0.0558 0.051 Uiso 1 1 calc R
C17 C 0.4829(6) 0.1870(5) -0.0838(8) 0.027(3) Uani 1 1 d .
H17 H 0.4796 0.1592 -0.1310 0.033 Uiso 1 1 calc R
C18 C 0.5250(8) 0.2485(7) -0.1051(11) 0.059(5) Uani 1 1 d .
H18A H 0.5467 0.2497 -0.1592 0.070 Uiso 1 1 calc R
H18B H 0.5034 0.2682 -0.1197 0.070 Uiso 1 1 calc R
C19 C 0.5660(8) 0.2805(8) -0.0338(14) 0.078(7) Uani 1 1 d .
H19A H 0.5686 0.3183 -0.0272 0.093 Uiso 1 1 calc R
H19B H 0.6042 0.2873 -0.0516 0.093 Uiso 1 1 calc R
C20 C 0.5502(7) 0.2502(6) 0.0560(10) 0.041(4) Uani 1 1 d .
H20 H 0.5841 0.2594 0.0944 0.049 Uiso 1 1 calc R
C21 C 0.5003(8) 0.2375(7) 0.1052(10) 0.047(5) Uani 1 1 d .
H21 H 0.5053 0.2405 0.1716 0.057 Uiso 1 1 calc R
C22 C 0.4559(10) 0.2526(10) 0.0685(13) 0.081(7) Uani 1 1 d .
H22A H 0.4341 0.2554 0.1196 0.097 Uiso 1 1 calc R
H22B H 0.4769 0.2909 0.0404 0.097 Uiso 1 1 calc R
C23 C 0.4161(7) 0.2135(7) 0.0050(15) 0.066(6) Uani 1 1 d .
H23A H 0.4121 0.2358 -0.0442 0.079 Uiso 1 1 calc R
H23B H 0.3782 0.1915 0.0343 0.079 Uiso 1 1 calc R

loop_
_atom_site_aniso_label
_atom_site_aniso_U_11
_atom_site_aniso_U_22
_atom_site_aniso_U_33
_atom_site_aniso_U_23
_atom_site_aniso_U_13
_atom_site_aniso_U_12
Ir1 0.0278(3) 0.0224(3) 0.0275(3) 0.0011(2) 0.0006(2) 0.0146(3)
N1 0.023(6) 0.018(6) 0.026(6) 0.005(5) -0.001(5) 0.005(5)
N2 0.026(6) 0.028(6) 0.030(6) 0.000(5) -0.009(5) 0.016(5)
N3 0.023(6) 0.023(6) 0.025(6) 0.002(5) -0.003(5) 0.013(5)
N4 0.022(6) 0.021(6) 0.033(7) 0.000(5) 0.000(5) 0.011(5)
B1 0.032(9) 0.021(8) 0.037(9) -0.004(7) 0.001(7) 0.016(7)
C1 0.028(8) 0.029(8) 0.025(7) -0.001(6) -0.003(6) 0.017(7)
C2 0.030(8) 0.018(7) 0.047(9) 0.009(7) -0.006(7) -0.003(6)
C3 0.049(10) 0.020(7) 0.036(9) -0.004(7) -0.015(7) 0.007(7)
C4 0.030(8) 0.020(7) 0.034(8) -0.003(6) -0.009(6) 0.008(6)
C5 0.051(10) 0.038(9) 0.034(9) -0.002(7) -0.014(7) 0.035(8)
C6 0.057(10) 0.048(10) 0.028(8) -0.006(7) 0.003(7) 0.041(9)
C7 0.028(8) 0.032(8) 0.031(8) 0.001(6) -0.003(6) 0.023(6)
C8 0.027(7) 0.024(7) 0.021(7) -0.002(5) 0.004(6) 0.012(6)
C9 0.047(9) 0.023(7) 0.023(7) -0.001(6) 0.002(6) 0.021(7)
C10 0.039(9) 0.042(9) 0.033(8) 0.009(7) 0.001(7) 0.021(8)
C11 0.033(8) 0.046(9) 0.025(7) 0.002(6) -0.002(6) 0.029(7)
C12 0.032(8) 0.046(9) 0.028(8) 0.000(7) -0.012(6) 0.023(7)
C13 0.017(7) 0.036(8) 0.053(10) 0.004(7) -0.003(7) 0.015(6)
C14 0.025(8) 0.035(8) 0.040(9) 0.001(7) 0.007(6) 0.012(7)
C15 0.028(8) 0.056(10) 0.032(8) 0.004(7) 0.000(6) 0.027(8)
C16 0.042(10) 0.037(9) 0.057(11) -0.016(8) -0.016(8) 0.026(8)
C17 0.046(9) 0.019(7) 0.020(7) 0.001(5) -0.010(6) 0.018(7)
C18 0.086(14) 0.057(11) 0.030(9) 0.007(8) 0.003(9) 0.034(11)
C19 0.063(13) 0.048(12) 0.090(16) 0.017(11) -0.036(12) 0.004(10)
C20 0.055(10) 0.019(7) 0.042(9) -0.002(6) -0.026(8) 0.014(7)
C21 0.090(14) 0.045(10) 0.036(9) -0.026(7) -0.029(9) 0.056(10)
C22 0.131(19) 0.116(18) 0.060(13) -0.033(12) -0.046(13) 0.109(17)
C23 0.043(10) 0.042(10) 0.118(18) -0.039(11) -0.028(11) 0.025(9)

loop_
_atom_type_symbol
_atom_type_description
_atom_type_scat_dispersion_real
_atom_type_scat_dispersion_imag
_atom_type_scat_source
C C 0.0033 0.0016 'International Tables Vol C Tables 4.2.6.8 and 6.1.1.4'
H H 0.0000 0.0000 'International Tables Vol C Tables 4.2.6.8 and 6.1.1.4'
B B 0.0013 0.0007 'International Tables Vol C Tables 4.2.6.8 and 6.1.1.4'
N N 0.0061 0.0033 'International Tables Vol C Tables 4.2.6.8 and 6.1.1.4'
Ir Ir -1.4442 7.9887 'International Tables Vol C Tables 4.2.6.8 and 6.1.1.4'

loop_
_geom_angle_atom_site_label_1
_geom_angle_atom_site_label_2
_geom_angle_atom_site_label_3
_geom_angle
N2 Ir1 C17 88.1(4)
N4 Ir1 N2 87.4(4)
N4 Ir1 C17 151.3(5)
C16 Ir1 N2 93.4(5)
C16 Ir1 N4 170.2(5)
C16 Ir1 C17 38.6(5)
C20 Ir1 N2 147.4(6)
C20 Ir1 N4 88.8(5)
C20 Ir1 C16 95.8(6)
C20 Ir1 C17 80.0(5)
C21 Ir1 N2 172.9(6)
C21 Ir1 N4 94.8(5)
C21 Ir1 C16 83.3(6)
C21 Ir1 C17 93.1(6)
C21 Ir1 C20 39.5(6)
C1 N1 B1 126.7(11)
C1 N1 C2 105.7(11)
C2 N1 B1 126.6(12)
C1 N2 Ir1 121.7(9)
C1 N2 C7 115.3(11)
C7 N2 Ir1 123.0(9)
C8 N3 B1 128.3(11)
C8 N3 C9 106.3(11)
C9 N3 B1 124.7(11)
C8 N4 Ir1 121.5(8)
C8 N4 C14 116.5(11)
C14 N4 Ir1 122.0(9)
N1 B1 H1 107.2
N1 B1 C15 111.8(11)
N3 B1 N1 109.6(10)
N3 B1 H1 107.2
N3 B1 C15 113.5(12)
C15 B1 H1 107.2
N1 C1 C4 111.2(12)
N2 C1 N1 124.7(12)
N2 C1 C4 124.1(12)
N1 C2 H2 124.6
C3 C2 N1 110.9(13)
C3 C2 H2 124.6
C2 C3 H3 126.1
C2 C3 C4 107.7(12)
C4 C3 H3 126.1
C1 C4 C3 104.5(12)
C5 C4 C1 119.0(13)
C5 C4 C3 136.5(13)
C4 C5 H5 121.7
C6 C5 C4 116.5(13)
C6 C5 H5 121.7
C5 C6 H6 119.0
C7 C6 C5 122.0(13)
C7 C6 H6 119.0
N2 C7 C6 123.0(13)
N2 C7 H7 118.5
C6 C7 H7 118.5
N3 C8 N4 125.0(12)
N3 C8 C11 110.8(11)
N4 C8 C11 124.1(12)
N3 C9 H9 124.7
C10 C9 N3 110.5(12)
C10 C9 H9 124.7
C9 C10 H10 126.9
C9 C10 C11 106.2(12)
C11 C10 H10 126.9
C10 C11 C8 106.0(12)
C12 C11 C8 118.6(12)
C12 C11 C10 135.4(13)
C11 C12 H12 120.9
C13 C12 C11 118.2(12)
C13 C12 H12 120.9
C12 C13 H13 119.7
C12 C13 C14 120.5(12)
C14 C13 H13 119.7
N4 C14 C13 122.1(13)
N4 C14 H14 119.0
C13 C14 H14 119.0
B1 C15 H15A 109.5
B1 C15 H15B 109.5
B1 C15 H15C 109.5
H15A C15 H15B 109.5
H15A C15 H15C 109.5
H15B C15 H15C 109.5
Ir1 C16 H16 114.6
C17 C16 Ir1 71.9(8)
C17 C16 H16 114.6
C17 C16 C23 123.5(14)
C23 C16 Ir1 109.7(11)
C23 C16 H16 114.6
Ir1 C17 H17 114.3
C16 C17 Ir1 69.6(8)
C16 C17 H17 114.3
C16 C17 C18 122.5(13)
C18 C17 Ir1 114.1(9)
C18 C17 H17 114.3
C17 C18 H18A 108.5
C17 C18 H18B 108.5
H18A C18 H18B 107.5
C19 C18 C17 115.2(14)
C19 C18 H18A 108.5
C19 C18 H18B 108.5
C18 C19 H19A 108.8
C18 C19 H19B 108.8
C18 C19 C20 113.7(14)
H19A C19 H19B 107.7
C20 C19 H19A 108.8
C20 C19 H19B 108.8
Ir1 C20 H20 113.6
C19 C20 Ir1 114.7(10)
C19 C20 H20 113.6
C21 C20 Ir1 69.4(8)
C21 C20 C19 124.5(15)
C21 C20 H20 113.6
Ir1 C21 H21 115.0
C20 C21 Ir1 71.1(8)
C20 C21 H21 115.0
C20 C21 C22 121.2(16)
C22 C21 Ir1 111.8(11)
C22 C21 H21 115.0
C21 C22 H22A 108.3
C21 C22 H22B 108.3
H22A C22 H22B 107.4
C23 C22 C21 116.0(15)
C23 C22 H22A 108.3
C23 C22 H22B 108.3
C16 C23 H23A 108.5
C16 C23 H23B 108.5
C22 C23 C16 115.2(14)
C22 C23 H23A 108.5
C22 C23 H23B 108.5
H23A C23 H23B 107.5

loop_
_geom_bond_atom_site_label_1
_geom_bond_atom_site_label_2
_geom_bond_distance
Ir1 N2 2.137(11)
Ir1 N4 2.134(10)
Ir1 C16 2.114(14)
Ir1 C17 2.144(12)
Ir1 C20 2.109(13)
Ir1 C21 2.086(13)
N1 B1 1.568(18)
N1 C1 1.373(16)
N1 C2 1.393(16)
N2 C1 1.352(17)
N2 C7 1.353(16)
N3 B1 1.546(18)
N3 C8 1.338(15)
N3 C9 1.397(16)
N4 C8 1.350(16)
N4 C14 1.362(16)
B1 H1 1.0000
B1 C15 1.603(19)
C1 C4 1.403(18)
C2 H2 0.9500
C2 C3 1.36(2)
C3 H3 0.9500
C3 C4 1.44(2)
C4 C5 1.381(19)
C5 H5 0.9500
C5 C6 1.37(2)
C6 H6 0.9500
C6 C7 1.365(18)
C7 H7 0.9500
C8 C11 1.414(17)
C9 H9 0.9500
C9 C10 1.380(19)
C10 H10 0.9500
C10 C11 1.412(19)
C11 C12 1.391(18)
C12 H12 0.9500
C12 C13 1.375(19)
C13 H13 0.9500
C13 C14 1.416(19)
C14 H14 0.9500
C15 H15A 0.9800
C15 H15B 0.9800
C15 H15C 0.9800
C16 H16 1.0000
C16 C17 1.41(2)
C16 C23 1.56(2)
C17 H17 1.0000
C17 C18 1.50(2)
C18 H18A 0.9900
C18 H18B 0.9900
C18 C19 1.47(2)
C19 H19A 0.9900
C19 H19B 0.9900
C19 C20 1.52(2)
C20 H20 1.0000
C20 C21 1.42(2)
C21 H21 1.0000
C21 C22 1.54(2)
C22 H22A 0.9900
C22 H22B 0.9900
C22 C23 1.43(2)
C23 H23A 0.9900
C23 H23B 0.9900

loop_
_geom_torsion_atom_site_label_1
_geom_torsion_atom_site_label_2
_geom_torsion_atom_site_label_3
_geom_torsion_atom_site_label_4
_geom_torsion
Ir1 N2 C1 N1 -4.2(17)
Ir1 N2 C1 C4 177.1(10)
Ir1 N2 C7 C6 -175.1(10)
Ir1 N4 C8 N3 -0.2(17)
Ir1 N4 C8 C11 -176.9(10)
Ir1 N4 C14 C13 178.0(10)
Ir1 C16 C17 C18 -106.3(13)
Ir1 C16 C23 C22 22(2)
Ir1 C17 C18 C19 3(2)
Ir1 C20 C21 C22 -104.6(14)
Ir1 C21 C22 C23 0(3)
N1 C1 C4 C3 1.2(15)
N1 C1 C4 C5 179.8(12)
N1 C2 C3 C4 0.6(17)
N2 C1 C4 C3 180.0(12)
N2 C1 C4 C5 -1(2)
N3 C8 C11 C10 1.0(16)
N3 C8 C11 C12 -179.1(12)
N3 C9 C10 C11 -2.2(16)
N4 C8 C11 C10 178.0(12)
N4 C8 C11 C12 -2(2)
B1 N1 C1 N2 -11(2)
B1 N1 C1 C4 167.7(12)
B1 N1 C2 C3 -168.4(12)
B1 N3 C8 N4 10(2)
B1 N3 C8 C11 -172.6(12)
B1 N3 C9 C10 173.5(12)
C1 N1 B1 N3 -76.8(16)
C1 N1 B1 C15 156.4(12)
C1 N1 C2 C3 0.1(16)
C1 N2 C7 C6 3.7(18)
C1 C4 C5 C6 2.5(19)
C2 N1 B1 N3 89.4(15)
C2 N1 B1 C15 -37.4(18)
C2 N1 C1 N2 -179.7(12)
C2 N1 C1 C4 -0.9(15)
C2 C3 C4 C1 -1.1(16)
C2 C3 C4 C5 -179.3(16)
C3 C4 C5 C6 -179.4(16)
C4 C5 C6 C7 -1(2)
C5 C6 C7 N2 -3(2)
C7 N2 C1 N1 176.9(11)
C7 N2 C1 C4 -1.8(19)
C8 N3 B1 N1 80.6(16)
C8 N3 B1 C15 -153.6(13)
C8 N3 C9 C10 2.8(14)
C8 N4 C14 C13 -1.5(19)
C8 C11 C12 C13 0(2)
C9 N3 B1 N1 -88.0(14)
C9 N3 B1 C15 37.8(17)
C9 N3 C8 N4 -179.3(12)
C9 N3 C8 C11 -2.3(14)
C9 C10 C11 C8 0.8(16)
C9 C10 C11 C12 -179.2(16)
C10 C11 C12 C13 -180.0(16)
C11 C12 C13 C14 1(2)
C12 C13 C14 N4 0(2)
C14 N4 C8 N3 179.3(12)
C14 N4 C8 C11 2.7(19)
C16 C17 C18 C19 84(2)
C17 C16 C23 C22 -59(3)
C17 C18 C19 C20 -13(3)
C18 C19 C20 Ir1 18(2)
C18 C19 C20 C21 -64(2)
C19 C20 C21 Ir1 106.4(15)
C19 C20 C21 C22 2(2)
C20 C21 C22 C23 81(3)
C21 C22 C23 C16 -15(3)
C23 C16 C17 Ir1 102.0(15)
C23 C16 C17 C18 -4(2)
